data_2237905
loop_
_publ_author_name
'Okubo, Takashi'
'Anma, Haruho'
'Maekawa, Masahiko'
'Kuroda-Sowa, Takayoshi'

_publ_section_title
;
 Tris(\m~4~-azepane-1-carbodithioato)bis(\m~3~-azepane-1-carbodithioato)-\m~9~-bromido-tetra-\m~2~-bromido-octacopper(I)copper(II)
;
_journal_coeditor_code IS5263
_journal_issue 5
_journal_name_full 'Acta Crystallographica Section E'
_journal_page_first m275
_journal_page_last m276
_journal_paper_doi 10.1107/S1600536813009938
_journal_volume 69
_journal_year 2013
_chemical_formula_iupac '[Cu9 Br5 (C7 H12 N S2)5]'
_chemical_formula_moiety 'C35 H60 Br5 Cu9 N5 S10'
_chemical_formula_sum 'C35 H60 Br5 Cu9 N5 S10'
_chemical_formula_weight 1842.93
_chemical_name_systematic
Tris(\m~4~-azepane-1-carbodithioato)bis(\m~3~-azepane-1-carbodithioato)-\m~9~-bromido-tetra-\m~2~-bromido-octacopper(I)copper(II)
_space_group_IT_number 14
_symmetry_cell_setting monoclinic
_symmetry_space_group_name_Hall '-P 2ybc'
_symmetry_space_group_name_H-M 'P 1 21/c 1'
_atom_sites_solution_hydrogens geom
_atom_sites_solution_primary direct
_atom_sites_solution_secondary difmap
_cell_angle_alpha 90.0000
_cell_angle_beta 107.0411(12)
_cell_angle_gamma 90.0000
_cell_formula_units_Z 4
_cell_length_a 12.5728(6)
_cell_length_b 19.5997(7)
_cell_length_c 22.9708(8)
_cell_measurement_reflns_used 39225
_cell_measurement_temperature 296
_cell_measurement_theta_max 27.45
_cell_measurement_theta_min 2.99
_cell_volume 5412.0(4)
_computing_cell_refinement 'RAPID-AUTO (Rigaku, 2006)'
_computing_data_collection 'RAPID-AUTO (Rigaku, 2006)'
_computing_data_reduction 'RAPID-AUTO (Rigaku, 2006)'
_computing_molecular_graphics 'CrystalStructure (Rigaku, 2010)'
_computing_publication_material 'CrystalStructure (Rigaku, 2010)'
_computing_structure_refinement 'SHELXL97 (Sheldrick, 2008)'
_computing_structure_solution 'SHELXS97 (Sheldrick, 2008)'
_diffrn_ambient_temperature 296
_diffrn_detector_area_resol_mean 10.000
_diffrn_measured_fraction_theta_full 0.994
_diffrn_measured_fraction_theta_max 0.994
_diffrn_measurement_device_type 'Rigaku R-AXIS RAPID'
_diffrn_measurement_method \w
_diffrn_radiation_type 'Mo K\a'
_diffrn_radiation_wavelength 0.71075
_diffrn_reflns_av_R_equivalents 0.0777
_diffrn_reflns_limit_h_max 16
_diffrn_reflns_limit_h_min -16
_diffrn_reflns_limit_k_max 25
_diffrn_reflns_limit_k_min -24
_diffrn_reflns_limit_l_max 29
_diffrn_reflns_limit_l_min -29
_diffrn_reflns_number 50620
_diffrn_reflns_theta_full 27.44
_diffrn_reflns_theta_max 27.44
_diffrn_standards_number 0
_exptl_absorpt_coefficient_mu 7.586
_exptl_absorpt_correction_T_max 0.468
_exptl_absorpt_correction_T_min 0.241
_exptl_absorpt_correction_type multi-scan
_exptl_absorpt_process_details '(ABSCOR; Rigaku, 1995)'
_exptl_crystal_colour black
_exptl_crystal_density_diffrn 2.262
_exptl_crystal_density_method 'not measured'
_exptl_crystal_description platelet
_exptl_crystal_F_000 3604.00
_exptl_crystal_size_max 0.900
_exptl_crystal_size_mid 0.600
_exptl_crystal_size_min 0.100
_refine_diff_density_max 2.350
_refine_diff_density_min -1.540
_refine_ls_extinction_method none
_refine_ls_goodness_of_fit_ref 1.026
_refine_ls_hydrogen_treatment constr
_refine_ls_number_parameters 577
_refine_ls_number_reflns 12284
_refine_ls_number_restraints 0
_refine_ls_R_factor_gt 0.0499
_refine_ls_shift/su_max 0.001
_refine_ls_structure_factor_coef Fsqd
_refine_ls_weighting_details 'w = 1/[\s^2^(Fo^2^)+(0.0718P)^2^+0.0000P] where P=(Fo^2^+2Fc^2^)/3'
_refine_ls_weighting_scheme calc
_refine_ls_wR_factor_ref 0.1215
_reflns_number_gt 10468
_reflns_number_total 12284
_reflns_threshold_expression F^2^>2.0\s(F^2^)
_cod_data_source_file is5263.cif
_cod_data_source_block I
_cod_original_sg_symbol_H-M 'P 21/c'
_cod_database_code 2237905
_cod_database_fobs_code 2237905

loop_
_symmetry_equiv_pos_site_id
_symmetry_equiv_pos_as_xyz
1 +X,+Y,+Z
2 -X,1/2+Y,1/2-Z
3 -X,-Y,-Z
4 +X,1/2-Y,1/2+Z

loop_
_atom_site_type_symbol
_atom_site_label
_atom_site_fract_x
_atom_site_fract_y
_atom_site_fract_z
_atom_site_U_iso_or_equiv
_atom_site_adp_type
_atom_site_calc_flag
_atom_site_refinement_flags
_atom_site_occupancy
_atom_site_symmetry_multiplicity
Br Br1 0.83480(3) 0.752744(17) 0.342115(17) 0.01264(10) Uani d . 1.0 4
Br Br2 1.05003(4) 0.73843(2) 0.510018(18) 0.01870(11) Uani d . 1.0 4
Br Br3 0.71501(4) 0.70024(2) 0.480276(17) 0.01870(11) Uani d . 1.0 4
Br Br4 0.97088(4) 0.73887(2) 0.205891(19) 0.02023(11) Uani d . 1.0 4
Br Br5 0.64700(4) 0.69961(2) 0.176201(17) 0.01830(11) Uani d . 1.0 4
Cu Cu1 0.78873(4) 0.90125(2) 0.33960(2) 0.01269(11) Uani d . 1.0 4
Cu Cu2 1.01895(5) 0.81987(3) 0.43023(2) 0.01939(13) Uani d . 1.0 4
Cu Cu3 0.66494(5) 0.77014(2) 0.38973(2) 0.01642(12) Uani d . 1.0 4
Cu Cu4 0.62624(5) 0.77669(2) 0.25165(2) 0.01925(13) Uani d . 1.0 4
Cu Cu5 0.97677(5) 0.81648(3) 0.28617(2) 0.01810(12) Uani d . 1.0 4
Cu Cu6 1.01363(5) 0.66851(2) 0.41946(2) 0.01943(13) Uani d . 1.0 4
Cu Cu7 0.74807(5) 0.63882(3) 0.39690(2) 0.01997(13) Uani d . 1.0 4
Cu Cu8 0.72960(5) 0.63493(3) 0.26670(2) 0.02182(13) Uani d . 1.0 4
Cu Cu9 0.98315(5) 0.66960(2) 0.29596(2) 0.01854(12) Uani d . 1.0 4
S S1 0.92264(9) 0.91814(5) 0.43167(4) 0.01244(19) Uani d . 1.0 4
S S2 0.68894(9) 0.88625(5) 0.40913(4) 0.0141(2) Uani d . 1.0 4
S S3 0.65022(9) 0.89096(5) 0.24809(4) 0.0129(2) Uani d . 1.0 4
S S4 0.88384(9) 0.91962(5) 0.26776(4) 0.01251(19) Uani d . 1.0 4
S S5 1.12696(9) 0.82925(4) 0.36730(4) 0.0144(2) Uani d . 1.0 4
S S6 1.14812(9) 0.67241(5) 0.37109(5) 0.0157(2) Uani d . 1.0 4
S S7 0.51331(9) 0.75009(4) 0.30896(4) 0.0137(2) Uani d . 1.0 4
S S8 0.60532(9) 0.60369(5) 0.31834(5) 0.0171(2) Uani d . 1.0 4
S S9 0.90727(9) 0.57583(5) 0.41897(4) 0.0140(2) Uani d . 1.0 4
S S10 0.88493(9) 0.57066(5) 0.28136(4) 0.0132(2) Uani d . 1.0 4
N N1 0.8337(3) 0.88817(16) 0.52277(14) 0.0139(7) Uani d . 1.0 4
N N2 0.7410(3) 0.89371(16) 0.15547(14) 0.0135(7) Uani d . 1.0 4
N N3 1.3153(3) 0.76012(15) 0.39905(15) 0.0134(7) Uani d . 1.0 4
N N4 0.3988(3) 0.64004(16) 0.25959(15) 0.0171(8) Uani d . 1.0 4
N N5 0.8811(3) 0.46334(16) 0.35098(14) 0.0139(7) Uani d . 1.0 4
C C1 0.8178(4) 0.89505(18) 0.46438(17) 0.0125(8) Uani d . 1.0 4
C C2 0.9448(4) 0.8977(2) 0.56747(18) 0.0186(9) Uani d . 1.0 4
C C3 0.9389(4) 0.9327(2) 0.62605(17) 0.0183(9) Uani d . 1.0 4
C C4 0.8612(4) 0.9946(2) 0.61714(19) 0.0193(9) Uani d . 1.0 4
C C5 0.7404(4) 0.9761(2) 0.61338(18) 0.0194(9) Uani d . 1.0 4
C C6 0.6780(4) 0.9350(2) 0.55694(18) 0.0194(9) Uani d . 1.0 4
C C7 0.7390(4) 0.8710(2) 0.54670(18) 0.0172(9) Uani d . 1.0 4
C C8 0.7573(4) 0.89973(17) 0.21465(17) 0.0120(8) Uani d . 1.0 4
C C9 0.6298(4) 0.88212(19) 0.11373(18) 0.0154(8) Uani d . 1.0 4
C C10 0.5613(4) 0.9483(2) 0.09793(18) 0.0180(9) Uani d . 1.0 4
C C11 0.6279(4) 1.0095(2) 0.0873(2) 0.0235(10) Uani d . 1.0 4
C C12 0.7159(4) 0.9948(3) 0.0551(2) 0.0235(10) Uani d . 1.0 4
C C13 0.8288(4) 0.9721(2) 0.09796(19) 0.0223(10) Uani d . 1.0 4
C C14 0.8315(4) 0.9021(2) 0.12698(17) 0.0160(9) Uani d . 1.0 4
C C15 1.2051(4) 0.75410(18) 0.38024(17) 0.0130(8) Uani d . 1.0 4
C C16 1.3719(4) 0.82783(19) 0.40894(18) 0.0153(8) Uani d . 1.0 4
C C17 1.3890(4) 0.8540(2) 0.47292(19) 0.0198(9) Uani d . 1.0 4
C C18 1.4519(4) 0.8041(3) 0.52339(18) 0.0203(9) Uani d . 1.0 4
C C19 1.3852(4) 0.7392(2) 0.52702(19) 0.0211(10) Uani d . 1.0 4
C C20 1.3974(4) 0.6808(2) 0.48579(19) 0.0203(9) Uani d . 1.0 4
C C21 1.3894(4) 0.70183(19) 0.42054(18) 0.0156(9) Uani d . 1.0 4
C C22 0.4969(4) 0.66228(19) 0.29298(17) 0.0149(8) Uani d . 1.0 4
C C23 0.3016(4) 0.6857(2) 0.2356(2) 0.0216(9) Uani d . 1.0 4
C C24 0.2269(4) 0.6666(3) 0.1720(2) 0.0255(10) Uani d . 1.0 4
C C25 0.2884(5) 0.6504(3) 0.1262(2) 0.0271(11) Uani d . 1.0 4
C C26 0.3245(5) 0.5751(3) 0.1259(2) 0.0278(11) Uani d . 1.0 4
C C27 0.4119(4) 0.5524(2) 0.18354(19) 0.0216(10) Uani d . 1.0 4
C C28 0.3801(4) 0.5675(2) 0.24224(18) 0.0200(9) Uani d . 1.0 4
C C29 0.8906(4) 0.53089(18) 0.35076(17) 0.0126(8) Uani d . 1.0 4
C C30 0.8775(4) 0.4242(2) 0.40606(19) 0.0208(10) Uani d . 1.0 4
C C31 0.7587(5) 0.4085(3) 0.4052(2) 0.0251(10) Uani d . 1.0 4
C C32 0.6872(4) 0.3695(2) 0.3490(2) 0.0251(10) Uani d . 1.0 4
C C33 0.6583(4) 0.4116(3) 0.2902(2) 0.0255(10) Uani d . 1.0 4
C C34 0.7465(4) 0.4142(3) 0.2566(2) 0.0235(10) Uani d . 1.0 4
C C35 0.8653(4) 0.42096(19) 0.29607(18) 0.0173(9) Uani d . 1.0 4
H H2A 0.9906 0.9249 0.5490 0.0223 Uiso calc R 1.0 4
H H2B 0.9801 0.8535 0.5776 0.0223 Uiso calc R 1.0 4
H H3A 1.0133 0.9473 0.6487 0.0219 Uiso calc R 1.0 4
H H3B 0.9150 0.8994 0.6508 0.0219 Uiso calc R 1.0 4
H H4A 0.8617 1.0179 0.5800 0.0232 Uiso calc R 1.0 4
H H4B 0.8898 1.0259 0.6508 0.0232 Uiso calc R 1.0 4
H H5A 0.7408 0.9500 0.6493 0.0233 Uiso calc R 1.0 4
H H5B 0.6997 1.0179 0.6141 0.0233 Uiso calc R 1.0 4
H H6A 0.6060 0.9219 0.5608 0.0233 Uiso calc R 1.0 4
H H6B 0.6651 0.9641 0.5214 0.0233 Uiso calc R 1.0 4
H H7A 0.7666 0.8465 0.5848 0.0207 Uiso calc R 1.0 4
H H7B 0.6874 0.8414 0.5180 0.0207 Uiso calc R 1.0 4
H H9A 0.5905 0.8500 0.1321 0.0184 Uiso calc R 1.0 4
H H9B 0.6367 0.8618 0.0765 0.0184 Uiso calc R 1.0 4
H H10A 0.4997 0.9406 0.0616 0.0216 Uiso calc R 1.0 4
H H10B 0.5302 0.9589 0.1309 0.0216 Uiso calc R 1.0 4
H H11A 0.6645 1.0301 0.1265 0.0282 Uiso calc R 1.0 4
H H11B 0.5763 1.0429 0.0635 0.0282 Uiso calc R 1.0 4
H H12A 0.7269 1.0356 0.0337 0.0282 Uiso calc R 1.0 4
H H12B 0.6882 0.9594 0.0249 0.0282 Uiso calc R 1.0 4
H H13A 0.8828 0.9725 0.0753 0.0268 Uiso calc R 1.0 4
H H13B 0.8525 1.0056 0.1303 0.0268 Uiso calc R 1.0 4
H H14A 0.8245 0.8672 0.0961 0.0192 Uiso calc R 1.0 4
H H14B 0.9025 0.8958 0.1576 0.0192 Uiso calc R 1.0 4
H H16A 1.3275 0.8604 0.3801 0.0184 Uiso calc R 1.0 4
H H16B 1.4435 0.8239 0.4013 0.0184 Uiso calc R 1.0 4
H H17A 1.3169 0.8638 0.4784 0.0238 Uiso calc R 1.0 4
H H17B 1.4301 0.8965 0.4777 0.0238 Uiso calc R 1.0 4
H H18A 1.5213 0.7911 0.5160 0.0244 Uiso calc R 1.0 4
H H18B 1.4700 0.8275 0.5623 0.0244 Uiso calc R 1.0 4
H H19A 1.4081 0.7230 0.5688 0.0253 Uiso calc R 1.0 4
H H19B 1.3071 0.7513 0.5170 0.0253 Uiso calc R 1.0 4
H H20A 1.3400 0.6472 0.4845 0.0243 Uiso calc R 1.0 4
H H20B 1.4687 0.6589 0.5036 0.0243 Uiso calc R 1.0 4
H H21A 1.4632 0.7133 0.4183 0.0187 Uiso calc R 1.0 4
H H21B 1.3627 0.6634 0.3937 0.0187 Uiso calc R 1.0 4
H H23A 0.3284 0.7319 0.2343 0.0260 Uiso calc R 1.0 4
H H23B 0.2571 0.6852 0.2637 0.0260 Uiso calc R 1.0 4
H H24A 0.1825 0.6272 0.1757 0.0306 Uiso calc R 1.0 4
H H24B 0.1762 0.7041 0.1565 0.0306 Uiso calc R 1.0 4
H H25A 0.3541 0.6791 0.1346 0.0325 Uiso calc R 1.0 4
H H25B 0.2410 0.6621 0.0858 0.0325 Uiso calc R 1.0 4
H H26A 0.2593 0.5463 0.1199 0.0333 Uiso calc R 1.0 4
H H26B 0.3533 0.5680 0.0916 0.0333 Uiso calc R 1.0 4
H H27A 0.4814 0.5753 0.1858 0.0259 Uiso calc R 1.0 4
H H27B 0.4239 0.5037 0.1811 0.0259 Uiso calc R 1.0 4
H H28A 0.3024 0.5563 0.2359 0.0239 Uiso calc R 1.0 4
H H28B 0.4243 0.5392 0.2751 0.0239 Uiso calc R 1.0 4
H H30A 0.9138 0.4504 0.4422 0.0250 Uiso calc R 1.0 4
H H30B 0.9181 0.3818 0.4079 0.0250 Uiso calc R 1.0 4
H H31A 0.7217 0.4513 0.4081 0.0301 Uiso calc R 1.0 4
H H31B 0.7610 0.3821 0.4413 0.0301 Uiso calc R 1.0 4
H H32A 0.7269 0.3288 0.3433 0.0301 Uiso calc R 1.0 4
H H32B 0.6187 0.3550 0.3566 0.0301 Uiso calc R 1.0 4
H H33A 0.5905 0.3933 0.2626 0.0306 Uiso calc R 1.0 4
H H33B 0.6427 0.4580 0.2999 0.0306 Uiso calc R 1.0 4
H H34A 0.7404 0.3730 0.2325 0.0282 Uiso calc R 1.0 4
H H34B 0.7298 0.4525 0.2286 0.0282 Uiso calc R 1.0 4
H H35A 0.8943 0.3757 0.3086 0.0207 Uiso calc R 1.0 4
H H35B 0.9092 0.4403 0.2717 0.0207 Uiso calc R 1.0 4

loop_
_atom_site_aniso_label
_atom_site_aniso_U_11
_atom_site_aniso_U_22
_atom_site_aniso_U_33
_atom_site_aniso_U_12
_atom_site_aniso_U_13
_atom_site_aniso_U_23
Br1 0.0174(3) 0.00951(18) 0.01128(19) 0.00006(13) 0.00471(15) 0.00048(14)
Br2 0.0293(3) 0.01343(19) 0.01172(19) -0.00048(15) 0.00343(17) -0.00034(15)
Br3 0.0282(3) 0.0187(2) 0.01104(19) 0.00405(16) 0.00865(17) 0.00271(16)
Br4 0.0350(3) 0.01384(19) 0.0145(2) -0.00169(16) 0.01144(18) -0.00015(16)
Br5 0.0282(3) 0.0159(2) 0.00980(19) 0.00432(16) 0.00411(17) 0.00000(15)
Cu1 0.0197(3) 0.0114(3) 0.0073(3) -0.00001(18) 0.00432(19) 0.00032(18)
Cu2 0.0265(4) 0.0157(3) 0.0181(3) 0.0045(2) 0.0097(3) 0.0026(2)
Cu3 0.0230(3) 0.0123(3) 0.0128(3) -0.00221(19) 0.0036(2) -0.0005(2)
Cu4 0.0317(4) 0.0116(3) 0.0184(3) -0.0037(2) 0.0134(3) -0.0013(2)
Cu5 0.0231(4) 0.0148(3) 0.0150(3) 0.00341(19) 0.0032(2) 0.0006(2)
Cu6 0.0284(4) 0.0151(3) 0.0152(3) -0.0063(2) 0.0071(3) -0.0027(2)
Cu7 0.0246(4) 0.0201(3) 0.0144(3) 0.0040(2) 0.0045(3) -0.0023(2)
Cu8 0.0275(4) 0.0225(3) 0.0154(3) 0.0082(3) 0.0061(3) 0.0050(3)
Cu9 0.0263(4) 0.0143(3) 0.0142(3) -0.0048(2) 0.0046(3) 0.0009(2)
S1 0.0184(6) 0.0112(4) 0.0087(4) -0.0014(4) 0.0054(4) -0.0004(4)
S2 0.0217(6) 0.0119(5) 0.0091(5) -0.0024(4) 0.0053(4) -0.0025(4)
S3 0.0179(6) 0.0106(5) 0.0107(5) 0.0002(4) 0.0049(4) 0.0003(4)
S4 0.0168(6) 0.0119(5) 0.0082(4) -0.0002(4) 0.0027(4) 0.0006(4)
S5 0.0184(6) 0.0092(4) 0.0148(5) 0.0013(4) 0.0039(4) 0.0010(4)
S6 0.0195(6) 0.0083(4) 0.0187(5) -0.0003(4) 0.0046(4) 0.0000(4)
S7 0.0191(6) 0.0107(5) 0.0118(5) -0.0022(4) 0.0053(4) -0.0016(4)
S8 0.0222(6) 0.0112(5) 0.0164(5) 0.0003(4) 0.0033(4) -0.0002(4)
S9 0.0218(6) 0.0100(5) 0.0098(5) -0.0004(4) 0.0040(4) 0.0007(4)
S10 0.0214(6) 0.0094(4) 0.0088(4) -0.0008(4) 0.0045(4) 0.0006(4)
N1 0.019(2) 0.0132(16) 0.0097(15) -0.0025(13) 0.0047(14) -0.0031(14)
N2 0.020(2) 0.0120(15) 0.0074(15) -0.0017(13) 0.0027(13) 0.0004(13)
N3 0.019(2) 0.0095(15) 0.0112(16) 0.0008(13) 0.0035(14) 0.0007(13)
N4 0.021(2) 0.0126(16) 0.0169(17) -0.0010(14) 0.0039(15) 0.0018(14)
N5 0.023(2) 0.0096(15) 0.0112(16) -0.0014(13) 0.0076(14) 0.0015(13)
C1 0.018(3) 0.0065(16) 0.0125(18) -0.0024(14) 0.0045(16) 0.0000(15)
C2 0.022(3) 0.018(2) 0.0137(19) 0.0001(16) 0.0022(17) -0.0035(17)
C3 0.026(3) 0.0157(19) 0.0099(18) 0.0033(17) 0.0000(17) 0.0032(17)
C4 0.027(3) 0.0121(18) 0.017(2) -0.0009(16) 0.0033(18) -0.0022(17)
C5 0.033(3) 0.0133(19) 0.0126(19) 0.0028(17) 0.0086(18) -0.0007(17)
C6 0.024(3) 0.021(2) 0.0142(19) -0.0019(17) 0.0076(18) -0.0027(18)
C7 0.024(3) 0.019(2) 0.0106(18) -0.0104(17) 0.0080(17) -0.0049(17)
C8 0.019(3) 0.0054(16) 0.0132(18) 0.0021(14) 0.0064(16) 0.0031(15)
C9 0.022(3) 0.0118(18) 0.0116(18) -0.0032(15) 0.0031(16) -0.0021(16)
C10 0.024(3) 0.0154(19) 0.0126(19) 0.0032(16) 0.0018(17) -0.0017(17)
C11 0.035(3) 0.015(2) 0.019(2) 0.0040(18) 0.0064(19) 0.0022(18)
C12 0.032(3) 0.018(2) 0.020(2) 0.0007(18) 0.007(2) 0.0111(19)
C13 0.029(3) 0.022(3) 0.018(2) -0.0056(18) 0.0105(19) 0.0029(19)
C14 0.019(3) 0.019(2) 0.0111(18) -0.0005(16) 0.0063(16) 0.0013(17)
C15 0.020(3) 0.0127(18) 0.0073(17) 0.0001(15) 0.0059(16) -0.0012(15)
C16 0.017(3) 0.0118(18) 0.0164(19) -0.0028(15) 0.0036(16) 0.0018(16)
C17 0.019(3) 0.017(2) 0.022(3) -0.0053(16) 0.0039(18) -0.0028(18)
C18 0.025(3) 0.025(3) 0.0105(18) -0.0027(18) 0.0035(17) -0.0032(18)
C19 0.028(3) 0.022(2) 0.013(2) -0.0021(18) 0.0049(18) 0.0077(18)
C20 0.023(3) 0.018(2) 0.020(2) 0.0014(17) 0.0077(18) 0.0070(18)
C21 0.019(3) 0.0129(18) 0.0137(19) 0.0032(15) 0.0026(16) 0.0030(16)
C22 0.025(3) 0.0121(18) 0.0085(17) -0.0014(16) 0.0067(16) 0.0002(16)
C23 0.018(3) 0.020(2) 0.023(3) 0.0019(17) 0.0006(18) -0.0031(19)
C24 0.022(3) 0.022(3) 0.030(3) 0.0026(18) 0.004(2) -0.001(2)
C25 0.041(4) 0.021(3) 0.020(3) 0.006(2) 0.010(2) 0.008(2)
C26 0.041(4) 0.024(3) 0.018(3) -0.002(2) 0.008(2) -0.0019(19)
C27 0.032(3) 0.0128(19) 0.021(2) -0.0058(17) 0.0090(19) -0.0019(18)
C28 0.029(3) 0.014(2) 0.0150(19) -0.0082(17) 0.0045(18) -0.0005(17)
C29 0.016(3) 0.0099(17) 0.0108(18) 0.0029(14) 0.0017(15) 0.0038(15)
C30 0.033(3) 0.0113(19) 0.018(2) -0.0003(17) 0.0071(19) 0.0049(17)
C31 0.041(4) 0.019(2) 0.022(3) 0.0034(19) 0.019(2) 0.0047(19)
C32 0.032(3) 0.0117(19) 0.036(3) -0.0049(18) 0.017(3) 0.003(2)
C33 0.024(3) 0.023(3) 0.031(3) -0.0039(19) 0.011(2) -0.006(2)
C34 0.028(3) 0.022(3) 0.021(2) -0.0044(18) 0.009(2) -0.0034(19)
C35 0.026(3) 0.0103(18) 0.020(2) 0.0008(16) 0.0124(18) -0.0024(17)

loop_
_atom_type_symbol
_atom_type_description
_atom_type_scat_dispersion_real
_atom_type_scat_dispersion_imag
_atom_type_scat_source
C C 0.0033 0.0016
;
International Tables for Crystallography
(1992, Vol. C, Tables 4.2.6.8 and 6.1.1.4)
;
H H 0.0000 0.0000
;
International Tables for Crystallography
(1992, Vol. C, Table 6.1.1.4)
;
S S 0.1246 0.1234
;
International Tables for Crystallography
(1992, Vol. C, Tables 4.2.6.8 and 6.1.1.4)
;
N N 0.0061 0.0033
;
International Tables for Crystallography
(1992, Vol. C, Tables 4.2.6.8 and 6.1.1.4)
;
Cu Cu 0.3201 1.2651
;
International Tables for Crystallography
(1992, Vol. C, Tables 4.2.6.8 and 6.1.1.4)
;
Br Br -0.2901 2.4595
;
International Tables for Crystallography
(1992, Vol. C, Tables 4.2.6.8 and 6.1.1.4)
;

loop_
_geom_angle_atom_site_label_1
_geom_angle_atom_site_label_2
_geom_angle_atom_site_label_3
_geom_angle
_geom_angle_publ_flag
Cu2 Br2 Cu6 76.72(2) no
Cu3 Br3 Cu7 70.10(2) no
Cu5 Br4 Cu9 73.64(2) no
Cu4 Br5 Cu8 79.37(2) no
S1 Cu1 S2 77.52(4) no
S1 Cu1 S3 176.43(5) no
S1 Cu1 S4 103.80(5) no
S2 Cu1 S3 101.51(5) no
S2 Cu1 S4 177.71(4) no
S3 Cu1 S4 77.05(4) no
Br2 Cu2 S1 121.63(4) no
Br2 Cu2 S5 123.64(4) no
S1 Cu2 S5 111.18(5) no
Br1 Cu3 Br3 103.92(3) no
Br1 Cu3 S2 97.37(4) no
Br1 Cu3 S7 102.84(4) no
Br3 Cu3 S2 113.85(3) no
Br3 Cu3 S7 123.37(4) no
S2 Cu3 S7 110.93(4) no
Br5 Cu4 S3 124.02(4) no
Br5 Cu4 S7 120.07(3) no
S3 Cu4 S7 111.22(5) no
Br4 Cu5 S4 121.27(3) no
Br4 Cu5 S5 122.91(4) no
S4 Cu5 S5 108.15(4) no
Br2 Cu6 S6 114.79(4) no
Br2 Cu6 S9 115.04(4) no
S6 Cu6 S9 123.24(5) no
Br3 Cu7 S8 120.67(5) no
Br3 Cu7 S9 116.14(3) no
S8 Cu7 S9 117.08(5) no
Br5 Cu8 S8 113.60(4) no
Br5 Cu8 S10 123.98(4) no
S8 Cu8 S10 117.45(5) no
Br4 Cu9 S6 116.49(4) no
Br4 Cu9 S10 116.95(3) no
S6 Cu9 S10 117.89(4) no
Cu1 S1 Cu2 96.51(4) no
Cu1 S1 C1 85.28(12) no
Cu2 S1 C1 104.88(13) no
Cu1 S2 Cu3 93.33(5) no
Cu1 S2 C1 85.09(16) no
Cu3 S2 C1 106.06(13) no
Cu1 S3 Cu4 97.25(4) no
Cu1 S3 C8 85.34(12) no
Cu4 S3 C8 103.98(13) no
Cu1 S4 Cu5 94.13(4) no
Cu1 S4 C8 84.77(16) no
Cu5 S4 C8 103.96(13) no
Cu2 S5 Cu5 90.29(5) no
Cu2 S5 C15 103.63(16) no
Cu5 S5 C15 109.97(13) no
Cu6 S6 Cu9 74.20(4) no
Cu6 S6 C15 108.03(17) no
Cu9 S6 C15 111.40(13) no
Cu3 S7 Cu4 85.17(5) no
Cu3 S7 C22 111.02(13) no
Cu4 S7 C22 99.16(17) no
Cu7 S8 Cu8 80.19(4) no
Cu7 S8 C22 115.33(13) no
Cu8 S8 C22 103.55(16) no
Cu6 S9 Cu7 92.62(5) no
Cu6 S9 C29 108.91(15) no
Cu7 S9 C29 101.90(13) no
Cu8 S10 Cu9 87.41(4) no
Cu8 S10 C29 100.71(15) no
Cu9 S10 C29 111.66(13) no
C1 N1 C2 121.9(4) no
C1 N1 C7 120.4(4) no
C2 N1 C7 117.8(4) no
C8 N2 C9 121.3(4) no
C8 N2 C14 122.6(4) no
C9 N2 C14 116.0(4) no
C15 N3 C16 122.2(4) no
C15 N3 C21 122.6(4) no
C16 N3 C21 114.5(4) no
C22 N4 C23 122.9(4) no
C22 N4 C28 121.5(4) no
C23 N4 C28 115.6(3) no
C29 N5 C30 122.7(4) no
C29 N5 C35 123.2(4) no
C30 N5 C35 113.9(3) no
S1 C1 S2 111.5(3) no
S1 C1 N1 124.0(3) no
S2 C1 N1 124.5(4) no
N1 C2 C3 112.8(4) no
C2 C3 C4 115.5(4) no
C3 C4 C5 113.7(4) no
C4 C5 C6 115.0(4) no
C5 C6 C7 114.0(4) no
N1 C7 C6 111.3(4) no
S3 C8 S4 112.2(3) no
S3 C8 N2 122.5(3) no
S4 C8 N2 125.2(4) no
N2 C9 C10 112.6(3) no
C9 C10 C11 113.9(4) no
C10 C11 C12 116.1(4) no
C11 C12 C13 114.0(4) no
C12 C13 C14 116.1(4) no
N2 C14 C13 111.9(4) no
S5 C15 S6 124.3(3) no
S5 C15 N3 117.4(3) no
S6 C15 N3 118.2(3) no
N3 C16 C17 112.1(4) no
C16 C17 C18 114.2(4) no
C17 C18 C19 113.4(4) no
C18 C19 C20 115.7(5) no
C19 C20 C21 114.7(4) no
N3 C21 C20 113.2(4) no
S7 C22 S8 122.8(3) no
S7 C22 N4 118.4(3) no
S8 C22 N4 118.8(3) no
N4 C23 C24 114.5(4) no
C23 C24 C25 114.8(4) no
C24 C25 C26 114.4(4) no
C25 C26 C27 114.5(4) no
C26 C27 C28 113.5(4) no
N4 C28 C27 111.1(4) no
S9 C29 S10 123.3(2) no
S9 C29 N5 118.9(3) no
S10 C29 N5 117.7(3) no
N5 C30 C31 111.5(4) no
C30 C31 C32 116.1(5) no
C31 C32 C33 113.5(4) no
C32 C33 C34 116.4(4) no
C33 C34 C35 115.9(4) no
N5 C35 C34 115.1(4) no
N1 C2 H2A 109.037 no
N1 C2 H2B 109.040 no
C3 C2 H2A 109.036 no
C3 C2 H2B 109.026 no
H2A C2 H2B 107.815 no
C2 C3 H3A 108.402 no
C2 C3 H3B 108.411 no
C4 C3 H3A 108.405 no
C4 C3 H3B 108.417 no
H3A C3 H3B 107.470 no
C3 C4 H4A 108.830 no
C3 C4 H4B 108.820 no
C5 C4 H4A 108.819 no
C5 C4 H4B 108.819 no
H4A C4 H4B 107.701 no
C4 C5 H5A 108.513 no
C4 C5 H5B 108.501 no
C6 C5 H5A 108.516 no
C6 C5 H5B 108.508 no
H5A C5 H5B 107.511 no
C5 C6 H6A 108.758 no
C5 C6 H6B 108.755 no
C7 C6 H6A 108.737 no
C7 C6 H6B 108.758 no
H6A C6 H6B 107.645 no
N1 C7 H7A 109.362 no
N1 C7 H7B 109.360 no
C6 C7 H7A 109.374 no
C6 C7 H7B 109.362 no
H7A C7 H7B 108.003 no
N2 C9 H9A 109.069 no
N2 C9 H9B 109.070 no
C10 C9 H9A 109.074 no
C10 C9 H9B 109.065 no
H9A C9 H9B 107.827 no
C9 C10 H10A 108.785 no
C9 C10 H10B 108.778 no
C11 C10 H10A 108.791 no
C11 C10 H10B 108.785 no
H10A C10 H10B 107.654 no
C10 C11 H11A 108.265 no
C10 C11 H11B 108.266 no
C12 C11 H11A 108.266 no
C12 C11 H11B 108.267 no
H11A C11 H11B 107.374 no
C11 C12 H12A 108.747 no
C11 C12 H12B 108.749 no
C13 C12 H12A 108.747 no
C13 C12 H12B 108.751 no
H12A C12 H12B 107.652 no
C12 C13 H13A 108.268 no
C12 C13 H13B 108.264 no
C14 C13 H13A 108.277 no
C14 C13 H13B 108.266 no
H13A C13 H13B 107.380 no
N2 C14 H14A 109.231 no
N2 C14 H14B 109.225 no
C13 C14 H14A 109.230 no
C13 C14 H14B 109.240 no
H14A C14 H14B 107.919 no
N3 C16 H16A 109.193 no
N3 C16 H16B 109.197 no
C17 C16 H16A 109.191 no
C17 C16 H16B 109.193 no
H16A C16 H16B 107.907 no
C16 C17 H17A 108.709 no
C16 C17 H17B 108.701 no
C18 C17 H17A 108.695 no
C18 C17 H17B 108.693 no
H17A C17 H17B 107.617 no
C17 C18 H18A 108.907 no
C17 C18 H18B 108.907 no
C19 C18 H18A 108.898 no
C19 C18 H18B 108.903 no
H18A C18 H18B 107.720 no
C18 C19 H19A 108.367 no
C18 C19 H19B 108.359 no
C20 C19 H19A 108.367 no
C20 C19 H19B 108.377 no
H19A C19 H19B 107.437 no
C19 C20 H20A 108.597 no
C19 C20 H20B 108.600 no
C21 C20 H20A 108.602 no
C21 C20 H20B 108.596 no
H20A C20 H20B 107.574 no
N3 C21 H21A 108.939 no
N3 C21 H21B 108.946 no
C20 C21 H21A 108.952 no
C20 C21 H21B 108.944 no
H21A C21 H21B 107.761 no
N4 C23 H23A 108.639 no
N4 C23 H23B 108.631 no
C24 C23 H23A 108.634 no
C24 C23 H23B 108.638 no
H23A C23 H23B 107.575 no
C23 C24 H24A 108.572 no
C23 C24 H24B 108.572 no
C25 C24 H24A 108.571 no
C25 C24 H24B 108.586 no
H24A C24 H24B 107.546 no
C24 C25 H25A 108.648 no
C24 C25 H25B 108.654 no
C26 C25 H25A 108.645 no
C26 C25 H25B 108.651 no
H25A C25 H25B 107.601 no
C25 C26 H26A 108.637 no
C25 C26 H26B 108.637 no
C27 C26 H26A 108.636 no
C27 C26 H26B 108.641 no
H26A C26 H26B 107.586 no
C26 C27 H27A 108.864 no
C26 C27 H27B 108.865 no
C28 C27 H27A 108.874 no
C28 C27 H27B 108.863 no
H27A C27 H27B 107.713 no
N4 C28 H28A 109.421 no
N4 C28 H28B 109.410 no
C27 C28 H28A 109.439 no
C27 C28 H28B 109.430 no
H28A C28 H28B 108.022 no
N5 C30 H30A 109.320 no
N5 C30 H30B 109.321 no
C31 C30 H30A 109.322 no
C31 C30 H30B 109.321 no
H30A C30 H30B 107.964 no
C30 C31 H31A 108.259 no
C30 C31 H31B 108.272 no
C32 C31 H31A 108.268 no
C32 C31 H31B 108.263 no
H31A C31 H31B 107.388 no
C31 C32 H32A 108.853 no
C31 C32 H32B 108.856 no
C33 C32 H32A 108.868 no
C33 C32 H32B 108.857 no
H32A C32 H32B 107.714 no
C32 C33 H33A 108.188 no
C32 C33 H33B 108.191 no
C34 C33 H33A 108.201 no
C34 C33 H33B 108.204 no
H33A C33 H33B 107.360 no
C33 C34 H34A 108.309 no
C33 C34 H34B 108.295 no
C35 C34 H34A 108.294 no
C35 C34 H34B 108.291 no
H34A C34 H34B 107.397 no
N5 C35 H35A 108.497 no
N5 C35 H35B 108.489 no
C34 C35 H35A 108.499 no
C34 C35 H35B 108.512 no
H35A C35 H35B 107.511 no

loop_
_geom_bond_atom_site_label_1
_geom_bond_atom_site_label_2
_geom_bond_distance
_geom_bond_publ_flag
Br1 Cu3 2.6912(8) yes
Br2 Cu2 2.3748(7) yes
Br2 Cu6 2.4201(6) yes
Br3 Cu3 2.4149(6) yes
Br3 Cu7 2.3993(7) yes
Br4 Cu5 2.3748(7) yes
Br4 Cu9 2.4414(7) yes
Br5 Cu4 2.3705(7) yes
Br5 Cu8 2.3962(6) yes
Cu1 S1 2.3087(10) yes
Cu1 S2 2.3208(13) yes
Cu1 S3 2.3122(10) yes
Cu1 S4 2.3322(13) yes
Cu2 S1 2.2805(12) yes
Cu2 S5 2.2623(14) yes
Cu3 S2 2.3216(11) yes
Cu3 S7 2.2711(10) yes
Cu4 S3 2.2645(11) yes
Cu4 S7 2.2619(14) yes
Cu5 S4 2.3110(12) yes
Cu5 S5 2.2447(10) yes
Cu6 S6 2.2805(15) yes
Cu6 S9 2.2537(12) yes
Cu7 S8 2.2480(11) yes
Cu7 S9 2.2788(13) yes
Cu8 S8 2.3043(15) yes
Cu8 S10 2.2647(13) yes
Cu9 S6 2.2771(11) yes
Cu9 S10 2.2705(12) yes
S1 C1 1.757(5) no
S2 C1 1.749(4) no
S3 C8 1.744(5) no
S4 C8 1.741(4) no
S5 C15 1.747(4) no
S6 C15 1.741(4) no
S7 C22 1.759(4) no
S8 C22 1.747(4) no
S9 C29 1.756(4) no
S10 C29 1.757(4) no
N1 C1 1.304(5) no
N1 C2 1.483(5) no
N1 C7 1.489(7) no
N2 C8 1.319(5) no
N2 C9 1.462(5) no
N2 C14 1.478(7) no
N3 C15 1.330(6) no
N3 C16 1.491(5) no
N3 C21 1.465(5) no
N4 C22 1.321(5) no
N4 C23 1.484(6) no
N4 C28 1.476(5) no
N5 C29 1.330(5) no
N5 C30 1.492(6) no
N5 C35 1.474(6) no
C2 C3 1.531(6) no
C3 C4 1.532(6) no
C4 C5 1.539(7) no
C5 C6 1.532(6) no
C6 C7 1.524(7) no
C9 C10 1.541(6) no
C10 C11 1.521(7) no
C11 C12 1.530(8) no
C12 C13 1.537(6) no
C13 C14 1.521(6) no
C16 C17 1.511(6) no
C17 C18 1.545(6) no
C18 C19 1.540(7) no
C19 C20 1.522(7) no
C20 C21 1.529(7) no
C23 C24 1.533(6) no
C24 C25 1.511(8) no
C25 C26 1.546(7) no
C26 C27 1.518(6) no
C27 C28 1.543(7) no
C30 C31 1.520(8) no
C31 C32 1.544(6) no
C32 C33 1.534(7) no
C33 C34 1.525(8) no
C34 C35 1.510(6) no
C2 H2A 0.970 no
C2 H2B 0.970 no
C3 H3A 0.970 no
C3 H3B 0.970 no
C4 H4A 0.970 no
C4 H4B 0.970 no
C5 H5A 0.970 no
C5 H5B 0.970 no
C6 H6A 0.970 no
C6 H6B 0.970 no
C7 H7A 0.970 no
C7 H7B 0.970 no
C9 H9A 0.970 no
C9 H9B 0.970 no
C10 H10A 0.970 no
C10 H10B 0.970 no
C11 H11A 0.970 no
C11 H11B 0.970 no
C12 H12A 0.970 no
C12 H12B 0.970 no
C13 H13A 0.970 no
C13 H13B 0.970 no
C14 H14A 0.970 no
C14 H14B 0.970 no
C16 H16A 0.970 no
C16 H16B 0.970 no
C17 H17A 0.970 no
C17 H17B 0.970 no
C18 H18A 0.970 no
C18 H18B 0.970 no
C19 H19A 0.970 no
C19 H19B 0.970 no
C20 H20A 0.970 no
C20 H20B 0.970 no
C21 H21A 0.970 no
C21 H21B 0.970 no
C23 H23A 0.970 no
C23 H23B 0.970 no
C24 H24A 0.970 no
C24 H24B 0.970 no
C25 H25A 0.970 no
C25 H25B 0.970 no
C26 H26A 0.970 no
C26 H26B 0.970 no
C27 H27A 0.970 no
C27 H27B 0.970 no
C28 H28A 0.970 no
C28 H28B 0.970 no
C30 H30A 0.970 no
C30 H30B 0.970 no
C31 H31A 0.970 no
C31 H31B 0.970 no
C32 H32A 0.970 no
C32 H32B 0.970 no
C33 H33A 0.970 no
C33 H33B 0.970 no
C34 H34A 0.970 no
C34 H34B 0.970 no
C35 H35A 0.970 no
C35 H35B 0.970 no

loop_
_geom_contact_atom_site_label_1
_geom_contact_atom_site_label_2
_geom_contact_distance
_geom_contact_publ_flag
Br1 Cu1 2.9650(6) no
Br1 Cu2 2.9054(6) no
Br1 Cu4 2.8672(6) no
Br1 Cu5 2.7825(8) no
Br1 Cu6 2.9319(6) no
Br1 Cu7 2.9262(8) no
Br1 Cu8 2.9563(7) no
Br1 Cu9 2.9013(7) no

loop_
_geom_torsion_atom_site_label_1
_geom_torsion_atom_site_label_2
_geom_torsion_atom_site_label_3
_geom_torsion_atom_site_label_4
_geom_torsion
_geom_torsion_publ_flag
Cu2 Br2 Cu6 S6 68.46(3) no
Cu2 Br2 Cu6 S9 -139.63(3) no
Cu6 Br2 Cu2 S1 140.97(4) no
Cu6 Br2 Cu2 S5 -62.17(3) no
Cu3 Br3 Cu7 S8 -69.04(3) no
Cu3 Br3 Cu7 S9 139.23(4) no
Cu7 Br3 Cu3 Br1 -44.60(2) no
Cu7 Br3 Cu3 S2 -149.31(4) no
Cu7 Br3 Cu3 S7 71.33(3) no
Cu5 Br4 Cu9 S6 -70.08(3) no
Cu5 Br4 Cu9 S10 142.80(4) no
Cu9 Br4 Cu5 S4 -147.38(4) no
Cu9 Br4 Cu5 S5 66.80(4) no
Cu4 Br5 Cu8 S8 65.76(3) no
Cu4 Br5 Cu8 S10 -139.95(4) no
Cu8 Br5 Cu4 S3 140.59(4) no
Cu8 Br5 Cu4 S7 -65.85(3) no
S1 Cu1 S2 Cu3 -110.91(4) no
S1 Cu1 S2 C1 -5.06(4) no
S2 Cu1 S1 Cu2 109.51(5) no
S2 Cu1 S1 C1 5.04(4) no
S1 Cu1 S4 Cu5 74.84(4) no
S1 Cu1 S4 C8 178.51(4) no
S4 Cu1 S1 Cu2 -72.42(5) no
S4 Cu1 S1 C1 -176.89(4) no
S2 Cu1 S3 Cu4 -73.27(5) no
S2 Cu1 S3 C8 -176.80(4) no
S3 Cu1 S2 Cu3 72.60(4) no
S3 Cu1 S2 C1 178.45(4) no
S3 Cu1 S4 Cu5 -108.71(4) no
S3 Cu1 S4 C8 -5.04(4) no
S4 Cu1 S3 Cu4 108.57(5) no
S4 Cu1 S3 C8 5.03(4) no
Br2 Cu2 S1 Cu1 -123.10(4) no
Br2 Cu2 S1 C1 -36.28(6) no
Br2 Cu2 S5 Cu5 124.46(4) no
Br2 Cu2 S5 C15 13.81(6) no
S1 Cu2 S5 Cu5 -76.56(4) no
S1 Cu2 S5 C15 172.78(4) no
S5 Cu2 S1 Cu1 77.44(5) no
S5 Cu2 S1 C1 164.26(4) no
Br1 Cu3 S2 Cu1 20.96(3) no
Br1 Cu3 S2 C1 -64.88(5) no
Br1 Cu3 S7 Cu4 -22.61(3) no
Br1 Cu3 S7 C22 75.36(6) no
Br3 Cu3 S2 Cu1 129.77(4) no
Br3 Cu3 S2 C1 43.92(7) no
Br3 Cu3 S7 Cu4 -139.06(4) no
Br3 Cu3 S7 C22 -41.09(8) no
S2 Cu3 S7 Cu4 80.56(5) no
S2 Cu3 S7 C22 178.54(6) no
S7 Cu3 S2 Cu1 -85.86(5) no
S7 Cu3 S2 C1 -171.70(5) no
Br5 Cu4 S3 Cu1 -121.92(4) no
Br5 Cu4 S3 C8 -34.94(6) no
Br5 Cu4 S7 Cu3 125.75(3) no
Br5 Cu4 S7 C22 15.20(5) no
S3 Cu4 S7 Cu3 -77.57(4) no
S3 Cu4 S7 C22 171.88(4) no
S7 Cu4 S3 Cu1 82.50(5) no
S7 Cu4 S3 C8 169.47(4) no
Br4 Cu5 S4 Cu1 126.53(4) no
Br4 Cu5 S4 C8 40.90(7) no
Br4 Cu5 S5 Cu2 -131.24(4) no
Br4 Cu5 S5 C15 -26.61(8) no
S4 Cu5 S5 Cu2 79.11(5) no
S4 Cu5 S5 C15 -176.26(6) no
S5 Cu5 S4 Cu1 -83.23(5) no
S5 Cu5 S4 C8 -168.86(5) no
Br2 Cu6 S6 Cu9 -141.13(3) no
Br2 Cu6 S6 C15 -33.28(6) no
Br2 Cu6 S9 Cu7 77.08(4) no
Br2 Cu6 S9 C29 -179.40(4) no
S6 Cu6 S9 Cu7 -133.66(5) no
S6 Cu6 S9 C29 -30.14(7) no
S9 Cu6 S6 Cu9 69.54(5) no
S9 Cu6 S6 C15 177.39(4) no
Br3 Cu7 S8 Cu8 141.88(4) no
Br3 Cu7 S8 C22 41.45(8) no
Br3 Cu7 S9 Cu6 -77.95(5) no
Br3 Cu7 S9 C29 172.10(4) no
S8 Cu7 S9 Cu6 129.28(5) no
S8 Cu7 S9 C29 19.33(7) no
S9 Cu7 S8 Cu8 -66.64(5) no
S9 Cu7 S8 C22 -167.08(6) no
Br5 Cu8 S8 Cu7 -135.47(3) no
Br5 Cu8 S8 C22 -21.58(6) no
Br5 Cu8 S10 Cu9 74.61(4) no
Br5 Cu8 S10 C29 -173.83(4) no
S8 Cu8 S10 Cu9 -132.00(4) no
S8 Cu8 S10 C29 -20.44(6) no
S10 Cu8 S8 Cu7 68.45(5) no
S10 Cu8 S8 C22 -177.67(4) no
Br4 Cu9 S6 Cu6 142.29(3) no
Br4 Cu9 S6 C15 38.72(8) no
Br4 Cu9 S10 Cu8 -73.53(5) no
Br4 Cu9 S10 C29 -174.03(5) no
S6 Cu9 S10 Cu8 139.82(5) no
S6 Cu9 S10 C29 39.32(8) no
S10 Cu9 S6 Cu6 -70.91(5) no
S10 Cu9 S6 C15 -174.48(6) no
Cu1 S1 C1 S2 -7.02(17) no
Cu1 S1 C1 N1 175.6(3) no
Cu2 S1 C1 S2 -102.52(18) no
Cu2 S1 C1 N1 80.1(3) no
Cu1 S2 C1 S1 6.99(17) no
Cu1 S2 C1 N1 -175.7(3) no
Cu3 S2 C1 S1 99.05(18) no
Cu3 S2 C1 N1 -83.6(3) no
Cu1 S3 C8 S4 -7.11(16) no
Cu1 S3 C8 N2 174.8(3) no
Cu4 S3 C8 S4 -103.43(17) no
Cu4 S3 C8 N2 78.5(3) no
Cu1 S4 C8 S3 7.05(16) no
Cu1 S4 C8 N2 -174.9(3) no
Cu5 S4 C8 S3 100.02(17) no
Cu5 S4 C8 N2 -82.0(3) no
Cu2 S5 C15 S6 57.3(3) no
Cu2 S5 C15 N3 -121.8(3) no
Cu5 S5 C15 S6 -38.0(4) no
Cu5 S5 C15 N3 142.9(3) no
Cu6 S6 C15 S5 -48.2(3) no
Cu6 S6 C15 N3 130.9(3) no
Cu9 S6 C15 S5 31.4(4) no
Cu9 S6 C15 N3 -149.4(3) no
Cu3 S7 C22 S8 -19.7(4) no
Cu3 S7 C22 N4 161.4(3) no
Cu4 S7 C22 S8 68.7(3) no
Cu4 S7 C22 N4 -110.3(3) no
Cu7 S8 C22 S7 19.6(4) no
Cu7 S8 C22 N4 -161.5(3) no
Cu8 S8 C22 S7 -65.8(3) no
Cu8 S8 C22 N4 113.1(3) no
Cu6 S9 C29 S10 -32.7(3) no
Cu6 S9 C29 N5 147.7(3) no
Cu7 S9 C29 S10 64.2(3) no
Cu7 S9 C29 N5 -115.3(3) no
Cu8 S10 C29 S9 -62.7(3) no
Cu8 S10 C29 N5 116.9(3) no
Cu9 S10 C29 S9 28.8(4) no
Cu9 S10 C29 N5 -151.7(3) no
C1 N1 C2 C3 142.5(4) no
C2 N1 C1 S1 -1.7(6) no
C2 N1 C1 S2 -178.7(3) no
C1 N1 C7 C6 -87.0(4) no
C7 N1 C1 S1 177.7(3) no
C7 N1 C1 S2 0.6(5) no
C2 N1 C7 C6 92.4(4) no
C7 N1 C2 C3 -36.9(5) no
C8 N2 C9 C10 80.9(5) no
C9 N2 C8 S3 2.7(5) no
C9 N2 C8 S4 -175.1(3) no
C8 N2 C14 C13 -100.8(4) no
C14 N2 C8 S3 179.1(3) no
C14 N2 C8 S4 1.3(5) no
C9 N2 C14 C13 75.8(4) no
C14 N2 C9 C10 -95.8(4) no
C15 N3 C16 C17 88.8(4) no
C16 N3 C15 S5 -0.1(6) no
C16 N3 C15 S6 -179.3(3) no
C15 N3 C21 C20 -78.5(5) no
C21 N3 C15 S5 170.2(3) no
C21 N3 C15 S6 -9.0(6) no
C16 N3 C21 C20 92.5(4) no
C21 N3 C16 C17 -82.2(5) no
C22 N4 C23 C24 143.7(4) no
C23 N4 C22 S7 -0.7(6) no
C23 N4 C22 S8 -179.7(4) no
C22 N4 C28 C27 -86.1(5) no
C28 N4 C22 S7 177.5(4) no
C28 N4 C22 S8 -1.5(6) no
C23 N4 C28 C27 92.2(5) no
C28 N4 C23 C24 -34.6(6) no
C29 N5 C30 C31 96.8(4) no
C30 N5 C29 S9 3.5(6) no
C30 N5 C29 S10 -176.1(4) no
C29 N5 C35 C34 -84.5(5) no
C35 N5 C29 S9 179.2(4) no
C35 N5 C29 S10 -0.4(6) no
C30 N5 C35 C34 91.5(4) no
C35 N5 C30 C31 -79.3(4) no
N1 C2 C3 C4 -44.5(5) no
C2 C3 C4 C5 88.1(5) no
C3 C4 C5 C6 -67.0(4) no
C4 C5 C6 C7 52.6(5) no
C5 C6 C7 N1 -75.0(5) no
N2 C9 C10 C11 40.9(5) no
C9 C10 C11 C12 36.9(5) no
C10 C11 C12 C13 -85.7(4) no
C11 C12 C13 C14 68.9(5) no
C12 C13 C14 N2 -50.2(5) no
N3 C16 C17 C18 54.9(5) no
C16 C17 C18 C19 -67.9(5) no
C17 C18 C19 C20 87.2(5) no
C18 C19 C20 C21 -45.3(5) no
C19 C20 C21 N3 -31.7(5) no
N4 C23 C24 C25 -45.9(5) no
C23 C24 C25 C26 87.6(5) no
C24 C25 C26 C27 -66.5(6) no
C25 C26 C27 C28 52.9(6) no
C26 C27 C28 N4 -78.4(5) no
N5 C30 C31 C32 56.5(5) no
C30 C31 C32 C33 -69.0(5) no
C31 C32 C33 C34 82.9(5) no
C32 C33 C34 C35 -40.4(5) no
C33 C34 C35 N5 -35.4(5) no
